data_4028913
loop_
_publ_author_name
'Piotrkowska, Barbara'
'My\'sli\'nska, Ma\/lgorzata'
'Gdaniec, Maria'
'Herman, Aleksander'
'Po\/lo\'nski, Tadeusz'

_publ_section_title
;
 Conformational Properties, Chiroptical Spectra, and Molecular
 Self-Assembly of 2,3-Piperazinodiones and Their Dithiono Analogues
;
_journal_issue 7
_journal_name_full 'The Journal of Organic Chemistry'
_journal_page_first 2852
_journal_page_last 2861
_journal_paper_doi 10.1021/jo800037w
_journal_volume 73
_journal_year 2008
_chemical_absolute_configuration syn
_chemical_formula_moiety 'C13 H16 N2 S2'
_chemical_formula_sum 'C13 H16 N2 S2'
_chemical_formula_weight 264.40
_chemical_name_systematic
; 
(S)-1,4-Dimethyl-5-benzyl-2,3-piperazinedithone  
;
_space_group_IT_number 4
_symmetry_cell_setting monoclinic
_symmetry_space_group_name_Hall 'P 2yb'
_symmetry_space_group_name_H-M 'P 1 21 1'
_atom_sites_solution_hydrogens geom
_atom_sites_solution_primary direct
_atom_sites_solution_secondary difmap
_audit_creation_method SHELXL-97
_cell_angle_alpha 90.00
_cell_angle_beta 104.71(2)
_cell_angle_gamma 90.00
_cell_formula_units_Z 4
_cell_length_a 7.2071(18)
_cell_length_b 15.029(3)
_cell_length_c 13.526(4)
_cell_measurement_temperature 130(2)
_cell_volume 1417.1(6)
_computing_cell_refinement
;
CrysAlis CCD
;
_computing_data_collection
;
CrysAlis CCD (Oxford Diffraction, 2007)
;
_computing_data_reduction
;
CrysAlis RED (Oxford Diffraction, 2007)
;
_computing_molecular_graphics
; Stereochemical Workstation (Siemens, 1989).
Mercury, Version 1.4
(Macrae et al., 2006)
;
_computing_publication_material SHELXL-97
_computing_structure_refinement 'SHELXL-97 (Sheldrick, 1997)'
_computing_structure_solution 'SHELXS-97 (Sheldrick, 1997)'
_diffrn_ambient_temperature 130(2)
_diffrn_measured_fraction_theta_full 0.993
_diffrn_measured_fraction_theta_max 0.993
_diffrn_measurement_device_type 'Kuma KM4CCD \k geometry'
_diffrn_measurement_method '\w scans'
_diffrn_radiation_monochromator graphite
_diffrn_radiation_source 'fine-focus sealed tube'
_diffrn_radiation_type MoK\a
_diffrn_radiation_wavelength 0.71073
_diffrn_reflns_av_R_equivalents 0.0360
_diffrn_reflns_av_sigmaI/netI 0.0717
_diffrn_reflns_limit_h_max 8
_diffrn_reflns_limit_h_min -8
_diffrn_reflns_limit_k_max 17
_diffrn_reflns_limit_k_min -13
_diffrn_reflns_limit_l_max 16
_diffrn_reflns_limit_l_min -16
_diffrn_reflns_number 9236
_diffrn_reflns_theta_full 25.03
_diffrn_reflns_theta_max 25.03
_diffrn_reflns_theta_min 4.13
_diffrn_standards_decay_% 0
_diffrn_standards_number 0
_exptl_absorpt_coefficient_mu 0.356
_exptl_absorpt_correction_T_max 0.978
_exptl_absorpt_correction_T_min 0.946
_exptl_absorpt_correction_type multi-scan
_exptl_absorpt_process_details
;
CrysAlis RED, Oxford Diffraction Ltd.,

Empirical absorption correction using spherical harmonics,
 implemented in SCALE3 ABSPACK scaling algorithm.
;
_exptl_crystal_colour orange
_exptl_crystal_density_diffrn 1.239
_exptl_crystal_density_method 'not measured'
_exptl_crystal_description needle
_exptl_crystal_F_000 560
_exptl_crystal_size_max 0.4
_exptl_crystal_size_mid 0.1
_exptl_crystal_size_min 0.03
_refine_diff_density_max 0.189
_refine_diff_density_min -0.246
_refine_diff_density_rms 0.048
_refine_ls_abs_structure_details 'Flack H D (1983), Acta Cryst. A39, 876-881'
_refine_ls_abs_structure_Flack -0.01(7)
_refine_ls_extinction_method none
_refine_ls_goodness_of_fit_ref 0.953
_refine_ls_hydrogen_treatment constr
_refine_ls_matrix_type full
_refine_ls_number_parameters 311
_refine_ls_number_reflns 4272
_refine_ls_number_restraints 1
_refine_ls_restrained_S_all 0.952
_refine_ls_R_factor_all 0.0625
_refine_ls_R_factor_gt 0.0438
_refine_ls_shift/su_max 0.001
_refine_ls_shift/su_mean 0.000
_refine_ls_structure_factor_coef Fsqd
_refine_ls_weighting_details 'calc w=1/[\s^2^(Fo^2^)+(0.0401P)^2^] where P=(Fo^2^+2Fc^2^)/3'
_refine_ls_weighting_scheme calc
_refine_ls_wR_factor_gt 0.0784
_refine_ls_wR_factor_ref 0.0849
_reflns_number_gt 3396
_reflns_number_total 4272
_reflns_threshold_expression I>2\s(I)
_cod_data_source_file jo800037wsup10.cif
_cod_data_source_block 6c(II)
_cod_original_cell_volume 1417.0(6)
_cod_original_sg_symbol_H-M 'P 21'
_cod_database_code 4028913

loop_
_symmetry_equiv_pos_as_xyz
'x, y, z'
'-x, y+1/2, -z'

loop_
_atom_site_label
_atom_site_type_symbol
_atom_site_fract_x
_atom_site_fract_y
_atom_site_fract_z
_atom_site_U_iso_or_equiv
_atom_site_adp_type
_atom_site_occupancy
_atom_site_symmetry_multiplicity
_atom_site_calc_flag
_atom_site_refinement_flags
S2A S 1.18686(15) 0.70317(7) 0.64244(7) 0.0358(3) Uani 1 1 d .
S3A S 1.35383(14) 0.60301(8) 0.86581(8) 0.0407(3) Uani 1 1 d .
N1A N 0.8586(4) 0.65454(19) 0.6808(2) 0.0230(7) Uani 1 1 d .
C2A C 1.0480(5) 0.6657(2) 0.7151(3) 0.0236(9) Uani 1 1 d .
C3A C 1.1340(5) 0.6452(2) 0.8273(2) 0.0256(8) Uani 1 1 d .
N4A N 1.0233(4) 0.66129(19) 0.8900(2) 0.0233(7) Uani 1 1 d .
C5A C 0.8173(5) 0.6789(2) 0.8496(3) 0.0278(9) Uani 1 1 d .
H5AA H 0.7965 0.7421 0.8371 0.033 Uiso 1 1 calc R
H5AB H 0.7485 0.6606 0.8992 0.033 Uiso 1 1 calc R
C6A C 0.7432(5) 0.6281(2) 0.7513(3) 0.0241(9) Uani 1 1 d .
H6AA H 0.6098 0.6458 0.7215 0.029 Uiso 1 1 calc R
C7A C 0.7619(6) 0.6716(3) 0.5737(3) 0.0369(11) Uani 1 1 d .
H7A1 H 0.7652 0.7342 0.5600 0.055 Uiso 1 1 calc R
H7A2 H 0.6310 0.6521 0.5602 0.055 Uiso 1 1 calc R
H7A3 H 0.8260 0.6396 0.5305 0.055 Uiso 1 1 calc R
C8A C 1.0918(5) 0.6506(3) 1.0006(2) 0.0293(9) Uani 1 1 d .
H8A1 H 1.0692 0.5906 1.0190 0.044 Uiso 1 1 calc R
H8A2 H 1.0244 0.6911 1.0340 0.044 Uiso 1 1 calc R
H8A3 H 1.2267 0.6631 1.0214 0.044 Uiso 1 1 calc R
C9A C 0.7487(5) 0.5270(2) 0.7698(3) 0.0263(9) Uani 1 1 d .
H9AA H 0.8781 0.5100 0.8057 0.032 Uiso 1 1 calc R
H9AB H 0.6650 0.5127 0.8134 0.032 Uiso 1 1 calc R
C10A C 0.6883(5) 0.4730(2) 0.6728(3) 0.0243(9) Uani 1 1 d .
C11A C 0.8193(6) 0.4179(2) 0.6432(3) 0.0304(9) Uani 1 1 d .
H11C H 0.9444 0.4144 0.6837 0.036 Uiso 1 1 calc R
C12A C 0.7668(6) 0.3682(3) 0.5546(3) 0.0356(10) Uani 1 1 d .
H12A H 0.8558 0.3311 0.5362 0.043 Uiso 1 1 calc R
C13A C 0.5822(6) 0.3736(3) 0.4935(3) 0.0374(11) Uani 1 1 d .
H13A H 0.5469 0.3404 0.4336 0.045 Uiso 1 1 calc R
C14A C 0.4492(6) 0.4284(3) 0.5215(3) 0.0394(11) Uani 1 1 d .
H14A H 0.3250 0.4324 0.4800 0.047 Uiso 1 1 calc R
C15A C 0.5015(5) 0.4775(3) 0.6116(3) 0.0330(10) Uani 1 1 d .
H15A H 0.4115 0.5133 0.6309 0.040 Uiso 1 1 calc R
S2B S 1.17406(14) 0.40213(7) 0.25310(7) 0.0371(3) Uani 1 1 d .
S3B S 0.99484(15) 0.39570(7) 0.00313(8) 0.0349(3) Uani 1 1 d .
N1B N 0.8185(4) 0.44637(19) 0.2450(2) 0.0240(7) Uani 1 1 d .
C2B C 0.9416(5) 0.4126(2) 0.1972(3) 0.0251(9) Uani 1 1 d .
C3B C 0.8585(5) 0.3862(2) 0.0860(3) 0.0269(9) Uani 1 1 d .
N4B N 0.6752(4) 0.35879(19) 0.0613(2) 0.0293(8) Uani 1 1 d .
C5B C 0.5643(5) 0.3597(2) 0.1391(3) 0.0320(10) Uani 1 1 d .
H5BA H 0.5975 0.3082 0.1834 0.038 Uiso 1 1 calc R
H5BB H 0.4282 0.3571 0.1061 0.038 Uiso 1 1 calc R
C6B C 0.6087(5) 0.4430(2) 0.2009(3) 0.0270(9) Uani 1 1 d .
H6BA H 0.5464 0.4393 0.2572 0.032 Uiso 1 1 calc R
C7B C 0.8889(6) 0.4804(3) 0.3501(3) 0.0360(10) Uani 1 1 d .
H7B1 H 0.9460 0.4327 0.3947 0.054 Uiso 1 1 calc R
H7B2 H 0.7836 0.5049 0.3727 0.054 Uiso 1 1 calc R
H7B3 H 0.9829 0.5260 0.3514 0.054 Uiso 1 1 calc R
C8B C 0.5692(6) 0.3374(3) -0.0436(3) 0.0438(12) Uani 1 1 d .
H8B1 H 0.4893 0.3868 -0.0723 0.066 Uiso 1 1 calc R
H8B2 H 0.4906 0.2859 -0.0430 0.066 Uiso 1 1 calc R
H8B3 H 0.6582 0.3253 -0.0840 0.066 Uiso 1 1 calc R
C9B C 0.5321(5) 0.5264(2) 0.1370(3) 0.0324(10) Uani 1 1 d .
H9BA H 0.5778 0.5257 0.0754 0.039 Uiso 1 1 calc R
H9BB H 0.3931 0.5234 0.1163 0.039 Uiso 1 1 calc R
C10B C 0.5902(5) 0.6122(3) 0.1917(3) 0.0299(9) Uani 1 1 d .
C11B C 0.4811(5) 0.6525(3) 0.2512(3) 0.0380(10) Uani 1 1 d .
H11A H 0.3675 0.6258 0.2564 0.046 Uiso 1 1 calc R
C12B C 0.5387(7) 0.7311(3) 0.3022(3) 0.0445(12) Uani 1 1 d .
H12B H 0.4629 0.7574 0.3404 0.053 Uiso 1 1 calc R
C13B C 0.7089(7) 0.7713(3) 0.2967(3) 0.0488(12) Uani 1 1 d .
H13B H 0.7480 0.8241 0.3317 0.059 Uiso 1 1 calc R
C14B C 0.8199(6) 0.7326(3) 0.2395(3) 0.0470(12) Uani 1 1 d .
H14B H 0.9349 0.7590 0.2361 0.056 Uiso 1 1 calc R
C15B C 0.7600(6) 0.6543(3) 0.1867(3) 0.0378(10) Uani 1 1 d .
H15B H 0.8348 0.6293 0.1471 0.045 Uiso 1 1 calc R

loop_
_atom_site_aniso_label
_atom_site_aniso_U_11
_atom_site_aniso_U_22
_atom_site_aniso_U_33
_atom_site_aniso_U_23
_atom_site_aniso_U_13
_atom_site_aniso_U_12
S2A 0.0339(6) 0.0455(7) 0.0295(6) 0.0082(5) 0.0107(5) -0.0015(5)
S3A 0.0269(6) 0.0588(8) 0.0353(6) 0.0126(5) 0.0062(5) 0.0071(5)
N1A 0.0230(18) 0.0240(17) 0.0199(16) 0.0014(14) 0.0019(13) 0.0060(15)
C2A 0.029(2) 0.022(2) 0.0195(19) 0.0047(15) 0.0051(16) 0.0045(17)
C3A 0.026(2) 0.026(2) 0.023(2) 0.0008(18) 0.0034(16) -0.0042(19)
N4A 0.0222(18) 0.0266(19) 0.0209(17) -0.0035(14) 0.0054(14) -0.0033(14)
C5A 0.018(2) 0.030(2) 0.033(2) -0.0014(17) 0.0026(17) 0.0003(17)
C6A 0.0168(19) 0.028(3) 0.025(2) 0.0001(17) 0.0007(16) 0.0008(17)
C7A 0.038(3) 0.043(3) 0.025(2) 0.0065(18) -0.0021(18) 0.001(2)
C8A 0.034(2) 0.029(2) 0.025(2) 0.0000(18) 0.0070(17) -0.002(2)
C9A 0.025(2) 0.028(2) 0.024(2) 0.0027(17) 0.0028(17) -0.0002(18)
C10A 0.028(2) 0.020(2) 0.024(2) 0.0007(16) 0.0045(18) -0.0053(18)
C11A 0.034(2) 0.025(2) 0.030(2) 0.0013(18) 0.0046(18) 0.0014(18)
C12A 0.043(3) 0.029(2) 0.036(3) -0.0027(18) 0.013(2) 0.0015(19)
C13A 0.057(3) 0.032(3) 0.023(2) -0.0033(18) 0.010(2) -0.009(2)
C14A 0.036(3) 0.044(3) 0.032(2) 0.001(2) -0.004(2) -0.010(2)
C15A 0.030(2) 0.031(2) 0.038(3) 0.0010(19) 0.007(2) -0.0015(19)
S2B 0.0232(6) 0.0495(7) 0.0358(6) -0.0041(6) 0.0026(4) -0.0018(5)
S3B 0.0411(6) 0.0346(6) 0.0281(5) 0.0027(5) 0.0071(4) 0.0001(5)
N1B 0.0189(17) 0.0287(18) 0.0223(17) -0.0001(14) 0.0015(14) -0.0006(14)
C2B 0.026(2) 0.020(2) 0.0256(19) 0.0057(17) -0.0008(17) -0.0043(18)
C3B 0.032(2) 0.019(2) 0.027(2) -0.0007(17) 0.0034(17) -0.0017(18)
N4B 0.0226(19) 0.0281(19) 0.0317(19) -0.0016(14) -0.0035(15) -0.0026(14)
C5B 0.021(2) 0.024(2) 0.046(3) 0.0077(19) -0.0026(19) -0.0038(17)
C6B 0.018(2) 0.028(2) 0.033(2) 0.0044(18) 0.0014(18) 0.0029(17)
C7B 0.036(2) 0.046(3) 0.025(2) 0.0004(19) 0.0062(19) 0.003(2)
C8B 0.038(3) 0.040(3) 0.041(3) -0.009(2) -0.013(2) -0.001(2)
C9B 0.029(2) 0.031(2) 0.033(2) 0.0041(19) -0.0004(19) 0.0060(19)
C10B 0.032(2) 0.028(2) 0.026(2) 0.0029(18) 0.0006(17) 0.0066(19)
C11B 0.035(2) 0.045(3) 0.033(2) 0.005(2) 0.0066(19) 0.010(2)
C12B 0.052(3) 0.045(3) 0.034(3) -0.011(2) 0.008(2) 0.017(2)
C13B 0.056(3) 0.038(3) 0.047(3) -0.016(2) 0.003(3) 0.004(2)
C14B 0.051(3) 0.033(3) 0.057(3) -0.004(2) 0.013(2) -0.008(2)
C15B 0.042(3) 0.036(3) 0.039(2) -0.002(2) 0.016(2) 0.002(2)

loop_
_atom_type_symbol
_atom_type_description
_atom_type_scat_dispersion_real
_atom_type_scat_dispersion_imag
_atom_type_scat_source
C C 0.0033 0.0016 'International Tables Vol C Tables 4.2.6.8 and 6.1.1.4'
H H 0.0000 0.0000 'International Tables Vol C Tables 4.2.6.8 and 6.1.1.4'
N N 0.0061 0.0033 'International Tables Vol C Tables 4.2.6.8 and 6.1.1.4'
S S 0.1246 0.1234 'International Tables Vol C Tables 4.2.6.8 and 6.1.1.4'

loop_
_geom_angle_atom_site_label_1
_geom_angle_atom_site_label_2
_geom_angle_atom_site_label_3
_geom_angle
C2A N1A C7A 120.6(3)
C2A N1A C6A 120.4(3)
C7A N1A C6A 119.0(3)
N1A C2A C3A 116.3(3)
N1A C2A S2A 123.5(3)
C3A C2A S2A 120.2(3)
N4A C3A C2A 116.3(3)
N4A C3A S3A 123.3(3)
C2A C3A S3A 120.4(3)
C3A N4A C8A 122.2(3)
C3A N4A C5A 120.7(3)
C8A N4A C5A 116.6(3)
N4A C5A C6A 109.6(3)
N4A C5A H5AA 109.8
C6A C5A H5AA 109.8
N4A C5A H5AB 109.8
C6A C5A H5AB 109.8
H5AA C5A H5AB 108.2
N1A C6A C5A 107.6(3)
N1A C6A C9A 112.1(3)
C5A C6A C9A 111.6(3)
N1A C6A H6AA 108.5
C5A C6A H6AA 108.5
C9A C6A H6AA 108.5
N1A C7A H7A1 109.5
N1A C7A H7A2 109.5
H7A1 C7A H7A2 109.5
N1A C7A H7A3 109.5
H7A1 C7A H7A3 109.5
H7A2 C7A H7A3 109.5
N4A C8A H8A1 109.5
N4A C8A H8A2 109.5
H8A1 C8A H8A2 109.5
N4A C8A H8A3 109.5
H8A1 C8A H8A3 109.5
H8A2 C8A H8A3 109.5
C10A C9A C6A 113.6(3)
C10A C9A H9AA 108.8
C6A C9A H9AA 108.8
C10A C9A H9AB 108.8
C6A C9A H9AB 108.8
H9AA C9A H9AB 107.7
C11A C10A C15A 118.9(3)
C11A C10A C9A 120.2(3)
C15A C10A C9A 120.9(3)
C12A C11A C10A 121.0(4)
C12A C11A H11C 119.5
C10A C11A H11C 119.5
C13A C12A C11A 119.9(4)
C13A C12A H12A 120.0
C11A C12A H12A 120.0
C12A C13A C14A 120.0(4)
C12A C13A H13A 120.0
C14A C13A H13A 120.0
C13A C14A C15A 120.1(4)
C13A C14A H14A 120.0
C15A C14A H14A 120.0
C10A C15A C14A 120.1(4)
C10A C15A H15A 120.0
C14A C15A H15A 120.0
C2B N1B C7B 119.6(3)
C2B N1B C6B 122.2(3)
C7B N1B C6B 117.9(3)
N1B C2B C3B 116.0(3)
N1B C2B S2B 122.5(3)
C3B C2B S2B 121.5(3)
N4B C3B C2B 116.2(3)
N4B C3B S3B 124.6(3)
C2B C3B S3B 119.2(3)
C3B N4B C8B 123.1(3)
C3B N4B C5B 119.8(3)
C8B N4B C5B 116.7(3)
N4B C5B C6B 109.2(3)
N4B C5B H5BA 109.8
C6B C5B H5BA 109.8
N4B C5B H5BB 109.8
C6B C5B H5BB 109.8
H5BA C5B H5BB 108.3
N1B C6B C5B 107.8(3)
N1B C6B C9B 112.5(3)
C5B C6B C9B 111.9(3)
N1B C6B H6BA 108.2
C5B C6B H6BA 108.2
C9B C6B H6BA 108.2
N1B C7B H7B1 109.5
N1B C7B H7B2 109.5
H7B1 C7B H7B2 109.5
N1B C7B H7B3 109.5
H7B1 C7B H7B3 109.5
H7B2 C7B H7B3 109.5
N4B C8B H8B1 109.5
N4B C8B H8B2 109.5
H8B1 C8B H8B2 109.5
N4B C8B H8B3 109.5
H8B1 C8B H8B3 109.5
H8B2 C8B H8B3 109.5
C10B C9B C6B 114.1(3)
C10B C9B H9BA 108.7
C6B C9B H9BA 108.7
C10B C9B H9BB 108.7
C6B C9B H9BB 108.7
H9BA C9B H9BB 107.6
C15B C10B C11B 117.4(4)
C15B C10B C9B 120.5(3)
C11B C10B C9B 122.2(4)
C12B C11B C10B 121.2(4)
C12B C11B H11A 119.4
C10B C11B H11A 119.4
C11B C12B C13B 120.3(4)
C11B C12B H12B 119.8
C13B C12B H12B 119.8
C14B C13B C12B 119.7(4)
C14B C13B H13B 120.1
C12B C13B H13B 120.1
C13B C14B C15B 119.9(4)
C13B C14B H14B 120.1
C15B C14B H14B 120.1
C14B C15B C10B 121.5(4)
C14B C15B H15B 119.3
C10B C15B H15B 119.3

loop_
_geom_bond_atom_site_label_1
_geom_bond_atom_site_label_2
_geom_bond_distance
S2A C2A 1.668(4)
S3A C3A 1.662(4)
N1A C2A 1.336(4)
N1A C7A 1.462(4)
N1A C6A 1.470(4)
C2A C3A 1.519(5)
C3A N4A 1.326(4)
N4A C8A 1.460(4)
N4A C5A 1.469(4)
C5A C6A 1.507(5)
C5A H5AA 0.9700
C5A H5AB 0.9700
C6A C9A 1.539(5)
C6A H6AA 0.9800
C7A H7A1 0.9600
C7A H7A2 0.9600
C7A H7A3 0.9600
C8A H8A1 0.9600
C8A H8A2 0.9600
C8A H8A3 0.9600
C9A C10A 1.509(5)
C9A H9AA 0.9700
C9A H9AB 0.9700
C10A C11A 1.389(5)
C10A C15A 1.391(5)
C11A C12A 1.381(5)
C11A H11C 0.9300
C12A C13A 1.378(5)
C12A H12A 0.9300
C13A C14A 1.387(5)
C13A H13A 0.9300
C14A C15A 1.392(5)
C14A H14A 0.9300
C15A H15A 0.9300
S2B C2B 1.661(4)
S3B C3B 1.674(4)
N1B C2B 1.324(4)
N1B C7B 1.474(4)
N1B C6B 1.479(4)
C2B C3B 1.524(5)
C3B N4B 1.342(4)
N4B C8B 1.466(4)
N4B C5B 1.475(5)
C5B C6B 1.494(5)
C5B H5BA 0.9700
C5B H5BB 0.9700
C6B C9B 1.543(5)
C6B H6BA 0.9800
C7B H7B1 0.9600
C7B H7B2 0.9600
C7B H7B3 0.9600
C8B H8B1 0.9600
C8B H8B2 0.9600
C8B H8B3 0.9600
C9B C10B 1.493(5)
C9B H9BA 0.9700
C9B H9BB 0.9700
C10B C15B 1.395(5)
C10B C11B 1.398(5)
C11B C12B 1.378(6)
C11B H11A 0.9300
C12B C13B 1.386(6)
C12B H12B 0.9300
C13B C14B 1.375(6)
C13B H13B 0.9300
C14B C15B 1.387(5)
C14B H14B 0.9300
C15B H15B 0.9300

loop_
_geom_hbond_atom_site_label_D
_geom_hbond_atom_site_label_H
_geom_hbond_atom_site_label_A
_geom_hbond_distance_DH
_geom_hbond_distance_HA
_geom_hbond_distance_DA
_geom_hbond_angle_DHA
_geom_hbond_site_symmetry_A
C5A H5AB S3A 0.97 2.90 3.589(4) 129.2 1_455
C9A H9AB S3A 0.97 2.86 3.602(4) 134.0 1_455
C5A H5AA S2B 0.97 2.73 3.638(4) 156.1 2_756
C5B H5BA S2A 0.97 2.93 3.845(4) 157.3 2_746
C6B H6BA S2B 0.98 2.73 3.437(4) 129.7 1_455
C8A H8A1 S3B 0.96 2.98 3.896(4) 160.9 1_556

loop_
_geom_torsion_atom_site_label_1
_geom_torsion_atom_site_label_2
_geom_torsion_atom_site_label_3
_geom_torsion_atom_site_label_4
_geom_torsion
C7A N1A C2A C3A -179.3(3)
C6A N1A C2A C3A 3.0(4)
C7A N1A C2A S2A 2.6(5)
C6A N1A C2A S2A -175.1(3)
N1A C2A C3A N4A -32.3(5)
S2A C2A C3A N4A 145.8(3)
N1A C2A C3A S3A 146.5(3)
S2A C2A C3A S3A -35.4(4)
C2A C3A N4A C8A -175.6(3)
S3A C3A N4A C8A 5.6(5)
C2A C3A N4A C5A 12.9(5)
S3A C3A N4A C5A -165.9(3)
C3A N4A C5A C6A 31.5(4)
C8A N4A C5A C6A -140.4(3)
C2A N1A C6A C5A 40.6(4)
C7A N1A C6A C5A -137.2(3)
C2A N1A C6A C9A -82.5(4)
C7A N1A C6A C9A 99.8(4)
N4A C5A C6A N1A -56.5(4)
N4A C5A C6A C9A 66.9(4)
N1A C6A C9A C10A -55.3(4)
C5A C6A C9A C10A -176.2(3)
C6A C9A C10A C11A 114.8(4)
C6A C9A C10A C15A -65.1(4)
C15A C10A C11A C12A 0.1(5)
C9A C10A C11A C12A -179.8(3)
C10A C11A C12A C13A 0.7(6)
C11A C12A C13A C14A -0.4(6)
C12A C13A C14A C15A -0.5(6)
C11A C10A C15A C14A -1.1(5)
C9A C10A C15A C14A 178.8(3)
C13A C14A C15A C10A 1.3(6)
C7B N1B C2B C3B -175.1(3)
C6B N1B C2B C3B 11.3(5)
C7B N1B C2B S2B 3.1(5)
C6B N1B C2B S2B -170.4(3)
N1B C2B C3B N4B -30.8(4)
S2B C2B C3B N4B 150.9(3)
N1B C2B C3B S3B 147.3(3)
S2B C2B C3B S3B -30.9(4)
C2B C3B N4B C8B 175.3(3)
S3B C3B N4B C8B -2.8(5)
C2B C3B N4B C5B 2.8(4)
S3B C3B N4B C5B -175.2(3)
C3B N4B C5B C6B 41.1(4)
C8B N4B C5B C6B -131.8(3)
C2B N1B C6B C5B 32.1(4)
C7B N1B C6B C5B -141.6(3)
C2B N1B C6B C9B -91.7(4)
C7B N1B C6B C9B 94.6(4)
N4B C5B C6B N1B -56.5(4)
N4B C5B C6B C9B 67.7(4)
N1B C6B C9B C10B -52.4(4)
C5B C6B C9B C10B -173.9(3)
C6B C9B C10B C15B 89.7(4)
C6B C9B C10B C11B -89.0(4)
C15B C10B C11B C12B 0.4(5)
C9B C10B C11B C12B 179.2(4)
C10B C11B C12B C13B -1.0(6)
C11B C12B C13B C14B 0.5(6)
C12B C13B C14B C15B 0.6(6)
C13B C14B C15B C10B -1.3(6)
C11B C10B C15B C14B 0.7(5)
C9B C10B C15B C14B -178.0(4)
